data_2009251
loop_
_publ_author_name
'Inamur Rahaman Laskar'
'Golam Mostafa'
'Debasis Das'
'Ken-ichi Okamoto'
'N. Ray Chaudhuri'

_publ_section_title
;
 <i>trans</i>-Bis(<i>N</i>-ethylethane-1,2-diamine)dinitronickel(II)
;
_journal_issue 12
_journal_name_full 'Acta Crystallographica Section C'
_journal_page_first 1994
_journal_page_last 1995
_journal_paper_doi 10.1107/S0108270199011063
_journal_volume 55
_journal_year 1999
_chemical_formula_iupac '[Ni(NO2 )2 (C4 H12 N2)2]'
_chemical_formula_moiety 'C8 H24 N6 Ni O4'
_chemical_formula_structural 'C8 H24 N6 Ni O4'
_chemical_formula_sum 'C8 H24 N6 Ni O4'
_chemical_formula_weight 327.02
_chemical_name_systematic
;
trans-dinitro bis(N-ethyl ethane-1,2-diamine)nickel(II)
;
_space_group_IT_number 2
_symmetry_cell_setting triclinic
_symmetry_space_group_name_Hall '-P 1'
_symmetry_space_group_name_H-M 'P -1'
_cell_angle_alpha 94.76(3)
_cell_angle_beta 111.03(2)
_cell_angle_gamma 73.74(2)
_cell_formula_units_Z 1
_cell_length_a 6.952(2)
_cell_length_b 8.909(3)
_cell_length_c 6.531(2)
_cell_measurement_reflns_used 25
_cell_measurement_temperature 296.2
_cell_measurement_theta_max 15.0
_cell_measurement_theta_min 14.7
_cell_volume 362.4(2)
_computing_cell_refinement 'Rigaku/AFC Diffractometer Control'
_computing_data_collection
;
Rigaku/AFC Diffractometer Control Software (Molecular Structure Corporation,
1995)
;
_computing_data_reduction 'TEXSAN (Molecular Structure Corporation, 1995)'
_computing_molecular_graphics 'ZORTEP (Zsolnai, 1995)'
_computing_publication_material 'TEXSAN and PLATON (Spek, 1998)'
_computing_structure_refinement TEXSAN
_computing_structure_solution SIR92
_diffrn_ambient_temperature 296.2
_diffrn_measurement_device 'Rigaku AFC7S'
_diffrn_measurement_method \w-2\q
_diffrn_radiation_monochromator graphite
_diffrn_radiation_source 'Rigaku sealed tube'
_diffrn_radiation_type 'Mo K\a'
_diffrn_radiation_wavelength 0.7107
_diffrn_reflns_av_R_equivalents 0.012
_diffrn_reflns_av_sigmaI/netI 0.033
_diffrn_reflns_limit_h_max 9
_diffrn_reflns_limit_h_min 0
_diffrn_reflns_limit_k_max 11
_diffrn_reflns_limit_k_min -10
_diffrn_reflns_limit_l_max 7
_diffrn_reflns_limit_l_min -8
_diffrn_reflns_number 1800
_diffrn_reflns_reduction_process 'Lp corrections applied'
_diffrn_reflns_theta_max 27.49
_diffrn_reflns_theta_min 2.38
_diffrn_standards_decay_% 0.12
_diffrn_standards_interval_count 150
_diffrn_standards_number 3
_exptl_absorpt_coefficient_mu 1.359
_exptl_absorpt_correction_T_max 0.838
_exptl_absorpt_correction_T_min 0.745
_exptl_absorpt_correction_type empirical
_exptl_absorpt_process_details '\s scans (North et al., 1968)'
_exptl_crystal_colour Brown
_exptl_crystal_density_diffrn 1.498
_exptl_crystal_density_meas ?
_exptl_crystal_description Prism
_exptl_crystal_F_000 174.00
_exptl_crystal_size_max 0.250
_exptl_crystal_size_mid 0.250
_exptl_crystal_size_min 0.130
_refine_diff_density_max 0.44
_refine_diff_density_min -0.43
_refine_ls_extinction_method none
_refine_ls_goodness_of_fit_ref 1.122
_refine_ls_hydrogen_treatment noref
_refine_ls_matrix_type full
_refine_ls_number_constraints 0
_refine_ls_number_parameters 89
_refine_ls_number_reflns 1555
_refine_ls_number_restraints 0
_refine_ls_R_factor_gt 0.0290
_refine_ls_shift/esd_mean 0.0130
_refine_ls_shift/su_max 0.0490
_refine_ls_structure_factor_coef F
_refine_ls_weighting_details 'w = 1/[\s^2^(Fo) + 0.00063|Fo|^2^]'
_refine_ls_weighting_scheme calc
_refine_ls_wR_factor_ref 0.0393
_reflns_number_gt 1555
_reflns_number_total 1663
_reflns_observed_criterion >1.5sigma(I)
_cod_data_source_file de1116.cif
_cod_data_source_block I
_cod_depositor_comments
;
The following automatic conversions were performed:
'_symmetry_cell_setting' value 'Triclinic' changed to 'triclinic'
according to '/home/saulius/struct/CIF-dictionaries/cif_core.dic'
dictionary named 'cif_core.dic' version 2.4.1 from 2010-06-29.

Automatic conversion script
Id: cif_fix_enum 1527 2010-12-29 10:47:43Z saulius 

The following automatic conversions were performed:

'_symmetry_cell_setting' value 'Triclinic' changed to 'triclinic'
according to /home/saulius/struct/CIF-dictionaries/cif_core.dic
dictionary named 'cif_core.dic' version 2.4.1 from 2010-06-29.

Automatic conversion script
Id: cif_fix_values 1715 2011-07-08 13:25:40Z adriana 

The following automatic conversions were performed:

'_exptl_crystal_density_meas' value 'not measured' was changed to '?'
- the value is perceived as not measured.

Automatic conversion script
Id: cif_fix_values 3008 2015-01-20 13:52:24Z robertas 

The following automatic conversions were performed:

'_refine_ls_weighting_scheme' value 'w = 1/[\s^2^(Fo) +
0.00063|Fo|^2^]' was changed to 'calc'. New tag
'_refine_ls_weighting_details' was created. The value of the new tag
was set to 'w = 1/[\s^2^(Fo) + 0.00063|Fo|^2^]'.

Automatic conversion script
Id: cif_fix_values 3143 2015-03-26 13:38:13Z robertas 
;
_cod_database_code 2009251

loop_
_symmetry_equiv_pos_as_xyz
x,y,z
-x,-y,-z

loop_
_atom_site_aniso_label
_atom_site_aniso_U_11
_atom_site_aniso_U_22
_atom_site_aniso_U_33
_atom_site_aniso_U_12
_atom_site_aniso_U_13
_atom_site_aniso_U_23
Ni1 0.0279(2) 0.0284(2) 0.0238(2) -0.00610(10) 0.01190(10) 0.00060(10)
O1 0.0480(10) 0.0850(10) 0.0570(10) -0.0209(9) 0.0282(8) 0.0123(9)
O2 0.0630(10) 0.0690(10) 0.0446(9) 0.0014(9) 0.0256(8) 0.0244(8)
N1 0.0317(8) 0.0364(8) 0.0373(8) -0.0064(7) 0.0107(7) 0.0011(7)
N2 0.0363(8) 0.0330(8) 0.0281(7) -0.0103(6) 0.0153(6) -0.0019(6)
N3 0.0459(9) 0.0362(8) 0.0279(7) -0.0148(7) 0.0178(7) -0.0026(6)
C1 0.0360(10) 0.0420(10) 0.0520(10) -0.0008(9) 0.0193(9) -0.0063(9)
C2 0.0470(10) 0.0308(9) 0.0450(10) -0.0056(9) 0.0177(9) -0.0044(8)
C3 0.0430(10) 0.0520(10) 0.0440(10) -0.0218(10) 0.0191(9) -0.0107(9)
C4 0.0600(10) 0.0450(10) 0.0500(10) -0.0240(10) 0.0100(10) -0.0048(10)

loop_
_atom_site_label
_atom_site_fract_x
_atom_site_fract_y
_atom_site_fract_z
_atom_site_U_iso_or_equiv
_atom_site_thermal_displace_type
_atom_site_occupancy
_atom_site_type_symbol
Ni1 1.00000 0.00000 1.00000 0.02610(10) Uani 1.000 Ni
O1 0.7624(3) -0.0804(2) 1.2616(3) 0.0590(6) Uani 1.000 O
O2 1.0899(3) -0.1996(2) 1.3849(3) 0.0595(6) Uani 1.000 O
N1 0.6875(3) 0.1388(2) 0.8896(3) 0.0360(5) Uani 1.000 N
N2 1.0526(3) 0.1941(2) 1.2124(2) 0.0312(4) Uani 1.000 N
N3 0.9412(3) -0.1077(2) 1.2464(3) 0.0346(5) Uani 1.000 N
C1 0.6656(3) 0.2682(3) 1.0424(4) 0.0447(6) Uani 1.000 C
C2 0.8647(4) 0.3260(2) 1.1172(4) 0.0418(6) Uani 1.000 C
C3 1.2564(4) 0.2334(3) 1.2602(4) 0.0439(6) Uani 1.000 C
C4 1.2889(4) 0.3684(3) 1.4134(4) 0.0524(6) Uani 1.000 C
H1 0.65370 0.17980 0.74740 0.0429 Uiso 1.000 H
H2 0.59290 0.07820 0.88350 0.0429 Uiso 1.000 H
H3 1.04890 0.16830 1.34900 0.0373 Uiso 1.000 H
H4 0.54420 0.35110 0.97040 0.0532 Uiso 1.000 H
H5 0.64810 0.23240 1.16590 0.0532 Uiso 1.000 H
H6 0.85610 0.40400 1.22440 0.0499 Uiso 1.000 H
H7 0.87660 0.36900 0.99530 0.0499 Uiso 1.000 H
H8 1.36960 0.14350 1.32450 0.0524 Uiso 1.000 H
H9 1.26340 0.25900 1.12520 0.0524 Uiso 1.000 H
H10 1.42550 0.38320 1.43770 0.0626 Uiso 1.000 H
H11 1.18090 0.46080 1.34950 0.0626 Uiso 1.000 H
H12 1.28090 0.34590 1.54930 0.0626 Uiso 1.000 H

loop_
_atom_type_symbol
_atom_type_scat_dispersion_real
_atom_type_scat_dispersion_imag
_atom_type_scat_source
C 0.003 0.002
;International Tables for Crystallography
(1992, Vol. C, Tables 4.2.6.8 and 6.1.1.1)
;
H 0.000 0.000
;International Tables for Crystallography
(1992, Vol. C, Table 6.1.1.2)
;
N 0.006 0.003
;International Tables for Crystallography
(1992, Vol. C, Tables 4.2.6.8 and 6.1.1.1)
;
O 0.011 0.006
;International Tables for Crystallography
(1992, Vol. C, Tables 4.2.6.8 and 6.1.1.1)
;
Ni 0.339 1.112
;International Tables for Crystallography
(1992, Vol. C, Tables 4.2.6.8 and 6.1.1.1)
;

loop_
_geom_angle_atom_site_label_1
_geom_angle_atom_site_label_2
_geom_angle_atom_site_label_3
_geom_angle_site_symmetry_1
_geom_angle_site_symmetry_3
_geom_angle
_geom_angle_publ_flag
N1 Ni1 N2 . . 82.84(8) yes
N1 Ni1 N3 . . 91.16(8) yes
N1 Ni1 N1 . 2_757 180.00 no
N1 Ni1 N2 . 2_757 97.16(8) yes
N1 Ni1 N3 . 2_757 88.84(8) yes
N2 Ni1 N3 . . 90.01(7) yes
N1 Ni1 N2 2_757 . 97.16(8) no
N2 Ni1 N2 . 2_757 180.00 no
N2 Ni1 N3 . 2_757 89.99(7) yes
N1 Ni1 N3 2_757 . 88.84(8) no
N2 Ni1 N3 2_757 . 89.99(7) no
N3 Ni1 N3 . 2_757 180.00 no
N1 Ni1 N2 2_757 2_757 82.84(8) no
N1 Ni1 N3 2_757 2_757 91.16(8) no
N2 Ni1 N3 2_757 2_757 90.01(7) no
Ni1 N1 C1 . . 108.91(15) no
Ni1 N2 C2 . . 105.89(13) no
Ni1 N2 C3 . . 117.13(15) no
C2 N2 C3 . . 113.02(19) no
Ni1 N3 O1 . . 123.00(15) no
Ni1 N3 O2 . . 120.48(18) no
O1 N3 O2 . . 116.5(2) no
H1 N1 H2 . . 109.44 no
Ni1 N1 H2 . . 109.64 no
C1 N1 H1 . . 109.60 no
Ni1 N1 H1 . . 109.62 no
C1 N1 H2 . . 109.61 no
Ni1 N2 H3 . . 106.72 no
C2 N2 H3 . . 106.76 no
C3 N2 H3 . . 106.72 no
N1 C1 C2 . . 109.3(2) yes
N2 C2 C1 . . 108.99(17) yes
N2 C3 C4 . . 115.5(2) yes
N1 C1 H4 . . 109.51 no
N1 C1 H5 . . 109.51 no
C2 C1 H4 . . 109.55 no
C2 C1 H5 . . 109.53 no
H4 C1 H5 . . 109.42 no
N2 C2 H6 . . 109.62 no
N2 C2 H7 . . 109.56 no
C1 C2 H6 . . 109.60 no
C1 C2 H7 . . 109.60 no
H6 C2 H7 . . 109.45 no
N2 C3 H8 . . 107.98 no
N2 C3 H9 . . 107.96 no
C4 C3 H8 . . 107.95 no
C4 C3 H9 . . 107.96 no
H8 C3 H9 . . 109.43 no
C3 C4 H10 . . 109.48 no
C3 C4 H11 . . 109.47 no
C3 C4 H12 . . 109.47 no
H10 C4 H11 . . 109.48 no
H10 C4 H12 . . 109.42 no
H11 C4 H12 . . 109.50 no

loop_
_geom_bond_atom_site_label_1
_geom_bond_atom_site_label_2
_geom_bond_site_symmetry_1
_geom_bond_site_symmetry_2
_geom_bond_distance
_geom_bond_publ_flag
Ni1 N1 . . 2.071(2) yes
Ni1 N2 . . 2.154(2) yes
Ni1 N3 . . 2.151(2) yes
O1 N3 . . 1.237(3) yes
O2 N3 . . 1.239(3) yes
N1 C1 . . 1.472(3) yes
N2 C2 . . 1.467(3) yes
N2 C3 . . 1.473(4) yes
N1 H2 . . 0.9498 no
N1 H1 . . 0.9501 no
N2 H3 . . 0.9504 no
C1 C2 . . 1.514(4) yes
C3 C4 . . 1.513(4) yes
C1 H4 . . 0.9501 no
C1 H5 . . 0.9497 no
C2 H6 . . 0.9501 no
C2 H7 . . 0.9503 no
C3 H8 . . 0.9502 no
C3 H9 . . 0.9498 no
C4 H10 . . 0.9502 no
C4 H11 . . 0.9495 no
C4 H12 . . 0.9499 no

loop_
_geom_contact_atom_site_label_1
_geom_contact_atom_site_label_2
_geom_contact_distance
_geom_contact_site_symmetry_2
_geom_contact_publ_flag
O1 N1 3.049(3) . no
O1 C1 3.320(3) . no
O1 N1 3.104(3) 2_657 no
O2 C2 3.408(3) 2_758 no
O2 N1 2.920(3) 2_757 no
O2 N2 3.118(3) 2_758 no
O1 H3 2.4825 2_758 no
O1 H9 2.8483 2_757 no
O1 H2 2.6535 . no
O1 H2 2.3012 2_657 no
O1 H5 2.7351 . no
O1 H12 2.8916 2_758 no
O2 H11 2.9196 1_545 no
O2 H1 2.2939 2_757 no
O2 H3 2.2364 2_758 no
O2 H5 2.8317 2_758 no
O2 H7 2.8450 2_757 no
N1 O1 3.049(3) . no
N1 O1 3.104(3) 2_657 no
N1 O2 2.920(3) 2_757 no
N2 O2 3.118(3) 2_758 no
N1 H8 2.8311 2_757 no
N3 H3 2.7137 2_758 no
N3 H7 2.9478 2_757 no
N3 H9 2.7898 2_757 no
C1 O1 3.320(3) . no
C2 O2 3.408(3) 2_758 no
C1 H9 3.0558 1_455 no
C2 H11 2.7127 . no
C3 H5 2.9973 1_655 no
C3 H2 2.8861 2_757 no
C4 H1 2.8749 1_656 no
C4 H6 2.7463 . no
H1 C4 2.8749 1_454 no
H1 H10 2.5665 1_454 no
H1 H12 2.5187 1_454 no
H1 O2 2.2939 2_757 no
H2 O1 2.6535 . no
H2 O1 2.3012 2_657 no
H2 C3 2.8861 2_757 no
H2 H8 2.3098 2_757 no
H3 H5 2.5201 . no
H3 H12 2.5273 . no
H3 O1 2.4825 2_758 no
H3 O2 2.2364 2_758 no
H3 N3 2.7137 2_758 no
H4 H4 2.5794 2_667 no
H5 O1 2.7351 . no
H5 C3 2.9973 1_455 no
H5 H3 2.5201 . no
H5 H9 2.5347 1_455 no
H5 O2 2.8317 2_758 no
H6 C4 2.7463 . no
H6 H11 2.2955 . no
H7 H9 2.4364 . no
H7 O2 2.8450 2_757 no
H7 N3 2.9478 2_757 no
H8 N1 2.8311 2_757 no
H8 H2 2.3098 2_757 no
H9 C1 3.0558 1_655 no
H9 H5 2.5347 1_655 no
H9 H7 2.4364 . no
H9 O1 2.8483 2_757 no
H9 N3 2.7898 2_757 no
H10 H1 2.5665 1_656 no
H10 H10 2.5273 2_868 no
H11 O2 2.9196 1_565 no
H11 C2 2.7127 . no
H11 H6 2.2955 . no
H12 H1 2.5187 1_656 no
H12 H3 2.5273 . no
H12 O1 2.8916 2_758 no

loop_
_geom_hbond_atom_site_label_D
_geom_hbond_atom_site_label_H
_geom_hbond_atom_site_label_A
_geom_hbond_site_symmetry_A
_geom_hbond_distance_DH
_geom_hbond_distance_HA
_geom_hbond_distance_DA
_geom_hbond_angle_DHA
_geom_hbond_publ_flag
N1 H1 O2 2_757 0.9501 2.2939 2.920(3) 122.77 yes
N1 H2 O1 2_657 0.9498 2.3012 3.104(3) 141.91 yes
N2 H3 O1 2_758 0.9504 2.4825 3.340(2) 150.15 yes
N2 H3 O2 2_758 0.9504 2.2364 3.118(3) 153.90 yes

loop_
_geom_torsion_atom_site_label_1
_geom_torsion_atom_site_label_2
_geom_torsion_atom_site_label_3
_geom_torsion_atom_site_label_4
_geom_torsion_site_symmetry_1
_geom_torsion
_geom_torsion_publ_flag
N2 Ni1 N1 C1 . -12.43(15) no
N3 Ni1 N1 C1 . 77.43(15) no
N2 Ni1 N1 C1 2_757 167.57(15) no
N3 Ni1 N1 C1 2_757 -102.57(15) no
N1 Ni1 N2 C2 . -16.49(16) no
N1 Ni1 N2 C3 . -143.57(15) no
N3 Ni1 N2 C2 . -107.66(16) no
N3 Ni1 N2 C3 . 125.26(15) no
N1 Ni1 N2 C2 2_757 163.51(16) no
N1 Ni1 N2 C3 2_757 36.43(15) no
N3 Ni1 N2 C2 2_757 72.34(16) no
N3 Ni1 N2 C3 2_757 -54.74(15) no
N1 Ni1 N3 O1 . 4.83(17) no
N1 Ni1 N3 O2 . -173.71(17) no
N2 Ni1 N3 O1 . 87.68(17) no
N2 Ni1 N3 O2 . -90.87(17) no
N1 Ni1 N3 O1 2_757 -175.17(17) no
N1 Ni1 N3 O2 2_757 6.29(17) no
N2 Ni1 N3 O1 2_757 -92.32(17) no
N2 Ni1 N3 O2 2_757 89.13(17) no
Ni1 N1 C1 C2 . 39.1(2) no
Ni1 N2 C3 C4 . -178.87(15) no
C2 N2 C3 C4 . 57.6(2) no
Ni1 N2 C2 C1 . 42.0(2) no
C3 N2 C2 C1 . 171.47(19) no
N1 C1 C2 N2 . -55.6(2) no
